data_2015660
loop_
_publ_author_name
'Pevec, Andrej'
'Alojz Dem\<sar'
'Aoki, Katsuyuki'
'Turel, Iztok'

_publ_section_title
;<i>catena</i>-Poly[[[tetrakis(\m-acetato-\k^2^<i>O</i>:<i>O</i>')dirhodium(II)]-\m-[1,3-bis(dimethylamino)propan-2-ol-\k^2^<i>N</i>:<i>N</i>']]
 tetrahydrofuran hemisolvate]
;
_journal_coeditor_code SK3054
_journal_issue 11
_journal_name_full 'Acta Crystallographica Section C'
_journal_page_first m545
_journal_page_last m547
_journal_paper_doi 10.1107/S0108270106040972
_journal_volume 62
_journal_year 2006
_chemical_formula_iupac '[Rh2 (C2 H3 O2)4 (C7 H18 N2 O)], C4 H8 O'
_chemical_formula_moiety '[Rh2 (C2 H3 O2)4 (C7 H18 N2 O)] , 0.5C4 H8 O'
_chemical_formula_sum 'C17 H34 N2 O9.5 Rh2'
_chemical_formula_weight 624.28
_chemical_name_systematic
;
<i>catena</i>-Poly-[tetrakis(\m-acetato-<i>O</i>,<i>O</i>')-
\m-1,3-bis(dimethylamino)-2-propanol-<i>N</i>,<i>N</i>'-dirhodium(II)
tetrahydrofuran hemisolvate]
;
_space_group_IT_number 14
_symmetry_cell_setting monoclinic
_symmetry_space_group_name_Hall '-P 2ybc'
_symmetry_space_group_name_H-M 'P 1 21/c 1'
_atom_sites_solution_hydrogens geom
_atom_sites_solution_primary direct
_atom_sites_solution_secondary difmap
_audit_creation_method SHELXL-97
_cell_angle_alpha 90.00
_cell_angle_beta 90.3330(9)
_cell_angle_gamma 90.00
_cell_formula_units_Z 4
_cell_length_a 8.4443(2)
_cell_length_b 18.0873(4)
_cell_length_c 15.9154(3)
_cell_measurement_reflns_used 5556
_cell_measurement_temperature 150(2)
_cell_measurement_theta_max 27.48
_cell_measurement_theta_min 2.55
_cell_volume 2430.79(9)
_computing_cell_refinement 'DENZO and SCALEPACK (Otwinowski & Minor, 1997)'
_computing_data_collection 'COLLECT (Nonius, 1998)'
_computing_data_reduction 'DENZO and SCALEPACK'
_computing_molecular_graphics 'PLATON (Spek, 2003)'
_computing_publication_material 'WinGX (Farrugia, 1999)'
_computing_structure_refinement 'SHELXL97 (Sheldrick, 1997)'
_computing_structure_solution 'SHELXS97 (Sheldrick, 1997)'
_diffrn_ambient_temperature 150(2)
_diffrn_detector_area_resol_mean 0.055
_diffrn_measured_fraction_theta_full 0.997
_diffrn_measured_fraction_theta_max 0.997
_diffrn_measurement_device_type
;
Nonius KappaCCD area-detector diffractometer
;
_diffrn_measurement_method '\w scans'
_diffrn_radiation_monochromator graphite
_diffrn_radiation_source 'fine-focus sealed tube'
_diffrn_radiation_type MoK\a
_diffrn_radiation_wavelength 0.71073
_diffrn_reflns_av_R_equivalents 0.0370
_diffrn_reflns_av_sigmaI/netI 0.0524
_diffrn_reflns_limit_h_max 10
_diffrn_reflns_limit_h_min -10
_diffrn_reflns_limit_k_max 23
_diffrn_reflns_limit_k_min -23
_diffrn_reflns_limit_l_max 20
_diffrn_reflns_limit_l_min -20
_diffrn_reflns_number 10601
_diffrn_reflns_theta_full 27.46
_diffrn_reflns_theta_max 27.46
_diffrn_reflns_theta_min 3.30
_diffrn_standards_number 0
_exptl_absorpt_coefficient_mu 1.406
_exptl_absorpt_correction_T_max 0.9330
_exptl_absorpt_correction_T_min 0.8722
_exptl_absorpt_correction_type multi-scan
_exptl_absorpt_process_details '(SCALEPACK; Otwinowski & Minor, 1997)'
_exptl_crystal_colour pink
_exptl_crystal_density_diffrn 1.706
_exptl_crystal_density_method 'not measured'
_exptl_crystal_description block
_exptl_crystal_F_000 1264
_exptl_crystal_size_max 0.10
_exptl_crystal_size_mid 0.05
_exptl_crystal_size_min 0.05
_refine_diff_density_max 0.703
_refine_diff_density_min -0.561
_refine_ls_extinction_method none
_refine_ls_goodness_of_fit_ref 1.048
_refine_ls_hydrogen_treatment constr
_refine_ls_matrix_type full
_refine_ls_number_parameters 307
_refine_ls_number_reflns 5542
_refine_ls_number_restraints 4
_refine_ls_restrained_S_all 1.048
_refine_ls_R_factor_all 0.0661
_refine_ls_R_factor_gt 0.0375
_refine_ls_shift/su_max 0.001
_refine_ls_shift/su_mean 0.0001
_refine_ls_structure_factor_coef Fsqd
_refine_ls_weighting_details 'calc w=1/[\s^2^(Fo^2^)+(0.0172P)^2^+4.6899P] where P=(Fo^2^+2Fc^2^)/3'
_refine_ls_weighting_scheme calc
_refine_ls_wR_factor_gt 0.0692
_refine_ls_wR_factor_ref 0.0781
_reflns_number_gt 4012
_reflns_number_total 5542
_reflns_threshold_expression I>2\s(I)
_cod_data_source_file sk3054.cif
_cod_data_source_block I
_cod_original_sg_symbol_H-M 'P 21/c'
_cod_original_formula_sum 'C17 H34 N2 O9.50 Rh2'
_cod_database_code 2015660
_cod_database_fobs_code 2015660

loop_
_symmetry_equiv_pos_as_xyz
'x, y, z'
'-x, y+1/2, -z+1/2'
'-x, -y, -z'
'x, -y-1/2, z-1/2'

loop_
_atom_site_type_symbol
_atom_site_label
_atom_site_fract_x
_atom_site_fract_y
_atom_site_fract_z
_atom_site_U_iso_or_equiv
_atom_site_adp_type
_atom_site_calc_flag
_atom_site_refinement_flags
_atom_site_occupancy
_atom_site_disorder_assembly
_atom_site_disorder_group
Rh Rh1 0.28446(3) 0.375565(18) 0.826721(17) 0.02483(9) Uani d . 1 . .
Rh Rh2 0.30434(3) 0.245496(18) 0.796142(17) 0.02492(9) Uani d . 1 . .
N N1 0.2494(4) 0.50027(19) 0.85537(18) 0.0293(7) Uani d . 1 . .
N N2 0.6730(4) 0.62051(18) 0.72995(19) 0.0296(7) Uani d . 1 . .
O O1 0.5075(3) 0.36781(15) 0.87917(15) 0.0300(6) Uani d . 1 . .
O O2 0.5235(3) 0.24621(16) 0.85069(16) 0.0311(6) Uani d . 1 . .
O O3 0.3800(3) 0.39636(16) 0.71136(15) 0.0303(6) Uani d . 1 . .
O O4 0.4013(3) 0.27488(16) 0.68345(15) 0.0295(6) Uani d . 1 . .
O O5 0.0651(3) 0.37459(16) 0.77431(16) 0.0326(6) Uani d . 1 . .
O O6 0.0817(3) 0.25249(16) 0.74585(15) 0.0306(6) Uani d . 1 . .
O O7 0.1886(3) 0.34630(16) 0.93859(15) 0.0322(6) Uani d . 1 . .
O O8 0.2052(3) 0.22439(16) 0.90993(15) 0.0304(6) Uani d . 1 . .
O O9 0.6747(4) 0.50686(19) 0.8801(2) 0.0501(8) Uani d . 1 . .
H H9 0.6640 0.4616 0.8906 0.075 Uiso calc R 1 . .
C C1 0.5771(5) 0.3056(2) 0.8814(2) 0.0297(9) Uani d . 1 . .
C C2 0.4164(4) 0.3423(3) 0.6649(2) 0.0308(9) Uani d . 1 . .
C C3 0.0113(4) 0.3139(3) 0.7460(2) 0.0307(9) Uani d . 1 . .
C C4 0.1682(4) 0.2788(2) 0.9567(2) 0.0280(9) Uani d . 1 . .
C C5 0.7361(5) 0.3020(3) 0.9251(3) 0.0430(11) Uani d . 1 . .
H H5A 0.7208 0.3033 0.9861 0.065 Uiso calc R 1 . .
H H5B 0.8009 0.3442 0.9079 0.065 Uiso calc R 1 . .
H H5C 0.7898 0.2559 0.9097 0.065 Uiso calc R 1 . .
C C6 0.4848(5) 0.3593(3) 0.5792(2) 0.0371(10) Uani d . 1 . .
H H6A 0.6000 0.3529 0.5810 0.056 Uiso calc R 1 . .
H H6B 0.4594 0.4104 0.5638 0.056 Uiso calc R 1 . .
H H6C 0.4391 0.3255 0.5375 0.056 Uiso calc R 1 . .
C C7 -0.1545(5) 0.3169(3) 0.7082(3) 0.0445(12) Uani d . 1 . .
H H7A -0.1479 0.3305 0.6487 0.067 Uiso calc R 1 . .
H H7B -0.2175 0.3539 0.7381 0.067 Uiso calc R 1 . .
H H7C -0.2049 0.2683 0.7134 0.067 Uiso calc R 1 . .
C C8 0.0971(5) 0.2613(2) 1.0399(2) 0.0337(10) Uani d . 1 . .
H H8A 0.0360 0.2154 1.0357 0.051 Uiso calc R 1 . .
H H8B 0.0271 0.3018 1.0570 0.051 Uiso calc R 1 . .
H H8C 0.1816 0.2552 1.0819 0.051 Uiso calc R 1 . .
C C9 0.1167(5) 0.5069(3) 0.9147(3) 0.0444(11) Uani d . 1 . .
H H9A 0.1440 0.4816 0.9673 0.067 Uiso calc R 1 . .
H H9B 0.0218 0.4841 0.8902 0.067 Uiso calc R 1 . .
H H9C 0.0960 0.5592 0.9261 0.067 Uiso calc R 1 . .
C C10 0.2062(5) 0.5398(3) 0.7775(2) 0.0380(10) Uani d . 1 . .
H H10A 0.1114 0.5172 0.7527 0.057 Uiso calc R 1 . .
H H10B 0.2939 0.5367 0.7376 0.057 Uiso calc R 1 . .
H H10C 0.1847 0.5918 0.7905 0.057 Uiso calc R 1 . .
C C11 0.3933(5) 0.5335(2) 0.8937(3) 0.0377(10) Uani d . 1 . .
H H11A 0.4200 0.5061 0.9457 0.045 Uiso calc R 1 . .
H H11B 0.3697 0.5852 0.9097 0.045 Uiso calc R 1 . .
C C12 0.5381(5) 0.5330(2) 0.8355(3) 0.0369(10) Uani d . 1 . .
H H12 0.5165 0.4999 0.7864 0.044 Uiso calc R 1 . .
C C13 0.5733(5) 0.6109(2) 0.8041(3) 0.0381(10) Uani d . 1 . .
H H13A 0.4706 0.6353 0.7923 0.046 Uiso calc R 1 . .
H H13B 0.6238 0.6384 0.8509 0.046 Uiso calc R 1 . .
C C14 0.6023(6) 0.5855(3) 0.6543(3) 0.0485(12) Uani d . 1 . .
H H14A 0.5984 0.5318 0.6622 0.073 Uiso calc R 1 . .
H H14B 0.6670 0.5972 0.6051 0.073 Uiso calc R 1 . .
H H14C 0.4947 0.6045 0.6457 0.073 Uiso calc R 1 . .
C C15 0.8329(6) 0.5896(3) 0.7415(3) 0.0526(13) Uani d . 1 . .
H H15A 0.8778 0.6072 0.7947 0.079 Uiso calc R 1 . .
H H15B 0.9005 0.6054 0.6950 0.079 Uiso calc R 1 . .
H H15C 0.8268 0.5355 0.7424 0.079 Uiso calc R 1 . .
O O10 -0.1093(10) 0.4286(6) 0.5369(5) 0.083(3) Uani d PD 0.50 A -1
C C20 0.049(3) 0.4515(15) 0.550(2) 0.094(8) Uani d PD 0.50 A -1
H H20A 0.1230 0.4163 0.5238 0.113 Uiso calc PR 0.50 A -1
H H20B 0.0726 0.4538 0.6113 0.113 Uiso calc PR 0.50 A -1
C C30 0.064(2) 0.5262(10) 0.5116(10) 0.091(5) Uani d PD 0.50 A -1
H H30A 0.1707 0.5328 0.4867 0.109 Uiso calc PR 0.50 A -1
H H30B 0.0470 0.5656 0.5539 0.109 Uiso calc PR 0.50 A -1
C C40 -0.062(3) 0.5279(14) 0.4447(16) 0.083(8) Uani d PD 0.50 A -1
H H40A -0.1317 0.5717 0.4516 0.099 Uiso calc PR 0.50 A -1
H H40B -0.0151 0.5292 0.3880 0.099 Uiso calc PR 0.50 A -1
C C50 -0.1532(18) 0.4582(9) 0.4577(7) 0.081(4) Uani d PD 0.50 A -1
H H50A -0.2683 0.4685 0.4563 0.097 Uiso calc PR 0.50 A -1
H H50B -0.1286 0.4224 0.4126 0.097 Uiso calc PR 0.50 A -1

loop_
_atom_site_aniso_label
_atom_site_aniso_U_11
_atom_site_aniso_U_22
_atom_site_aniso_U_33
_atom_site_aniso_U_12
_atom_site_aniso_U_13
_atom_site_aniso_U_23
Rh1 0.02437(15) 0.03204(18) 0.01808(14) 0.00239(13) 0.00026(11) -0.00009(13)
Rh2 0.02366(15) 0.03252(19) 0.01858(15) -0.00020(13) 0.00001(11) -0.00178(13)
N1 0.0297(17) 0.035(2) 0.0231(15) 0.0034(15) 0.0036(13) 0.0004(15)
N2 0.0319(18) 0.032(2) 0.0245(16) 0.0014(15) 0.0021(13) 0.0034(14)
O1 0.0289(14) 0.0339(17) 0.0272(13) -0.0009(13) -0.0041(11) 0.0010(12)
O2 0.0275(14) 0.0332(17) 0.0325(14) 0.0033(13) -0.0031(11) -0.0006(13)
O3 0.0345(15) 0.0363(17) 0.0201(13) 0.0023(12) 0.0045(11) 0.0032(12)
O4 0.0327(15) 0.0348(17) 0.0211(13) -0.0001(12) 0.0034(11) -0.0043(12)
O5 0.0260(14) 0.0418(18) 0.0299(14) 0.0054(13) -0.0004(11) 0.0004(13)
O6 0.0248(14) 0.0423(18) 0.0246(13) -0.0039(13) -0.0023(11) -0.0034(13)
O7 0.0385(16) 0.0386(18) 0.0194(13) 0.0039(13) 0.0038(11) -0.0004(12)
O8 0.0361(16) 0.0342(17) 0.0208(13) -0.0004(12) 0.0020(11) 0.0004(12)
O9 0.0487(19) 0.049(2) 0.0521(19) -0.0019(16) -0.0110(15) 0.0146(17)
C1 0.026(2) 0.037(3) 0.026(2) -0.0003(18) -0.0021(16) 0.0008(18)
C2 0.025(2) 0.043(3) 0.0246(19) -0.0004(18) -0.0012(16) 0.0020(19)
C3 0.022(2) 0.052(3) 0.0183(19) 0.0009(19) 0.0023(15) 0.0031(18)
C4 0.026(2) 0.036(3) 0.0226(19) 0.0002(17) -0.0021(16) 0.0048(17)
C5 0.034(2) 0.049(3) 0.046(3) 0.002(2) -0.014(2) 0.000(2)
C6 0.040(2) 0.048(3) 0.0236(19) 0.000(2) 0.0041(17) 0.0015(19)
C7 0.026(2) 0.072(4) 0.035(2) 0.002(2) -0.0040(18) 0.000(2)
C8 0.042(2) 0.038(3) 0.0211(19) 0.001(2) 0.0051(17) 0.0023(17)
C9 0.047(3) 0.043(3) 0.043(2) 0.009(2) 0.016(2) 0.001(2)
C10 0.041(2) 0.038(3) 0.034(2) 0.006(2) 0.0046(19) 0.0042(19)
C11 0.045(3) 0.034(3) 0.034(2) -0.002(2) -0.0029(19) -0.0028(19)
C12 0.038(2) 0.039(3) 0.034(2) 0.001(2) -0.0004(18) 0.0026(19)
C13 0.045(3) 0.037(3) 0.032(2) 0.001(2) 0.0026(19) 0.0014(19)
C14 0.073(3) 0.039(3) 0.033(2) -0.007(2) 0.000(2) -0.001(2)
C15 0.046(3) 0.043(3) 0.069(3) 0.011(2) 0.006(3) 0.009(3)
O10 0.074(6) 0.119(8) 0.057(5) -0.001(5) -0.002(4) 0.040(5)
C20 0.107(19) 0.052(12) 0.123(19) -0.014(10) -0.022(14) 0.004(11)
C30 0.108(15) 0.094(14) 0.070(11) -0.014(10) -0.006(10) -0.017(10)
C40 0.108(17) 0.088(19) 0.051(10) 0.001(11) -0.018(10) 0.035(12)
C50 0.080(10) 0.117(13) 0.045(7) -0.014(9) -0.010(6) 0.016(8)

loop_
_atom_type_symbol
_atom_type_description
_atom_type_scat_dispersion_real
_atom_type_scat_dispersion_imag
_atom_type_scat_source
C C 0.0033 0.0016 'International Tables Vol C Tables 4.2.6.8 and 6.1.1.4'
H H 0.0000 0.0000 'International Tables Vol C Tables 4.2.6.8 and 6.1.1.4'
N N 0.0061 0.0033 'International Tables Vol C Tables 4.2.6.8 and 6.1.1.4'
O O 0.0106 0.0060 'International Tables Vol C Tables 4.2.6.8 and 6.1.1.4'
Rh Rh -1.1178 0.9187 'International Tables Vol C Tables 4.2.6.8 and 6.1.1.4'

loop_
_geom_angle_atom_site_label_1
_geom_angle_atom_site_label_2
_geom_angle_atom_site_label_3
_geom_angle_site_symmetry_1
_geom_angle_site_symmetry_3
_geom_angle
_geom_angle_publ_flag
O5 Rh1 O7 . . 89.46(11) y
O5 Rh1 O3 . . 89.81(10) y
O7 Rh1 O3 . . 175.43(12) ?
O5 Rh1 O1 . . 175.58(12) ?
O7 Rh1 O1 . . 89.71(10) ?
O3 Rh1 O1 . . 90.67(10) ?
O5 Rh1 N1 . . 88.40(11) y
O7 Rh1 N1 . . 91.67(11) y
O3 Rh1 N1 . . 92.82(11) ?
O1 Rh1 N1 . . 95.96(11) ?
O5 Rh1 Rh2 . . 88.45(8) ?
O7 Rh1 Rh2 . . 87.20(8) ?
O3 Rh1 Rh2 . . 88.27(8) ?
O1 Rh1 Rh2 . . 87.18(8) ?
N1 Rh1 Rh2 . . 176.66(8) y
O8 Rh2 O2 . . 89.96(10) ?
O8 Rh2 O6 . . 88.74(10) ?
O2 Rh2 O6 . . 175.57(11) y
O8 Rh2 O4 . . 175.75(11) ?
O2 Rh2 O4 . . 90.26(10) ?
O6 Rh2 O4 . . 90.72(10) y
O8 Rh2 N2 . 2_646 90.65(11) ?
O2 Rh2 N2 . 2_646 90.38(11) ?
O6 Rh2 N2 . 2_646 93.87(11) ?
O4 Rh2 N2 . 2_646 93.59(11) ?
O8 Rh2 Rh1 . . 88.51(8) ?
O2 Rh2 Rh1 . . 88.39(8) y
O6 Rh2 Rh1 . . 87.34(8) ?
O4 Rh2 Rh1 . . 87.26(8) ?
N2 Rh2 Rh1 2_646 . 178.51(8) ?
C10 N1 C9 . . 108.3(3) ?
C10 N1 C11 . . 110.3(3) ?
C9 N1 C11 . . 109.1(3) ?
C10 N1 Rh1 . . 109.7(2) ?
C9 N1 Rh1 . . 107.6(3) ?
C11 N1 Rh1 . . 111.7(2) ?
C13 N2 C15 . . 112.7(3) ?
C13 N2 C14 . . 111.9(3) ?
C15 N2 C14 . . 107.7(4) ?
C13 N2 Rh2 . 2_656 108.1(2) ?
C15 N2 Rh2 . 2_656 108.5(3) ?
C14 N2 Rh2 . 2_656 107.8(2) ?
C1 O1 Rh1 . . 119.6(2) ?
C1 O2 Rh2 . . 119.5(2) ?
C2 O3 Rh1 . . 118.8(3) ?
C2 O4 Rh2 . . 119.9(2) ?
C3 O5 Rh1 . . 118.5(3) ?
C3 O6 Rh2 . . 119.2(3) ?
C4 O7 Rh1 . . 120.5(2) ?
C4 O8 Rh2 . . 118.6(3) ?
C12 O9 H9 . . 109.5 ?
O2 C1 O1 . . 125.3(3) ?
O2 C1 C5 . . 117.2(4) ?
O1 C1 C5 . . 117.5(4) ?
O4 C2 O3 . . 125.8(3) ?
O4 C2 C6 . . 116.5(4) ?
O3 C2 C6 . . 117.6(4) ?
O6 C3 O5 . . 126.5(4) ?
O6 C3 C7 . . 117.7(4) ?
O5 C3 C7 . . 115.8(4) ?
O7 C4 O8 . . 125.2(3) ?
O7 C4 C8 . . 117.6(4) ?
O8 C4 C8 . . 117.1(4) ?
C1 C5 H5A . . 109.5 ?
C1 C5 H5B . . 109.5 ?
H5A C5 H5B . . 109.5 ?
C1 C5 H5C . . 109.5 ?
H5A C5 H5C . . 109.5 ?
H5B C5 H5C . . 109.5 ?
C2 C6 H6A . . 109.5 ?
C2 C6 H6B . . 109.5 ?
H6A C6 H6B . . 109.5 ?
C2 C6 H6C . . 109.5 ?
H6A C6 H6C . . 109.5 ?
H6B C6 H6C . . 109.5 ?
C3 C7 H7A . . 109.5 ?
C3 C7 H7B . . 109.5 ?
H7A C7 H7B . . 109.5 ?
C3 C7 H7C . . 109.5 ?
H7A C7 H7C . . 109.5 ?
H7B C7 H7C . . 109.5 ?
C4 C8 H8A . . 109.5 ?
C4 C8 H8B . . 109.5 ?
H8A C8 H8B . . 109.5 ?
C4 C8 H8C . . 109.5 ?
H8A C8 H8C . . 109.5 ?
H8B C8 H8C . . 109.5 ?
N1 C9 H9A . . 109.5 ?
N1 C9 H9B . . 109.5 ?
H9A C9 H9B . . 109.5 ?
N1 C9 H9C . . 109.5 ?
H9A C9 H9C . . 109.5 ?
H9B C9 H9C . . 109.5 ?
N1 C10 H10A . . 109.5 ?
N1 C10 H10B . . 109.5 ?
H10A C10 H10B . . 109.5 ?
N1 C10 H10C . . 109.5 ?
H10A C10 H10C . . 109.5 ?
H10B C10 H10C . . 109.5 ?
N1 C11 C12 . . 113.7(3) ?
N1 C11 H11A . . 108.8 ?
C12 C11 H11A . . 108.8 ?
N1 C11 H11B . . 108.8 ?
C12 C11 H11B . . 108.8 ?
H11A C11 H11B . . 107.7 ?
O9 C12 C13 . . 108.0(4) ?
O9 C12 C11 . . 110.2(3) ?
C13 C12 C11 . . 110.4(4) ?
O9 C12 H12 . . 109.4 ?
C13 C12 H12 . . 109.4 ?
C11 C12 H12 . . 109.4 ?
N2 C13 C12 . . 119.2(4) ?
N2 C13 H13A . . 107.5 ?
C12 C13 H13A . . 107.5 ?
N2 C13 H13B . . 107.5 ?
C12 C13 H13B . . 107.5 ?
H13A C13 H13B . . 107.0 ?
N2 C14 H14A . . 109.5 ?
N2 C14 H14B . . 109.5 ?
H14A C14 H14B . . 109.5 ?
N2 C14 H14C . . 109.5 ?
H14A C14 H14C . . 109.5 ?
H14B C14 H14C . . 109.5 ?
N2 C15 H15A . . 109.5 ?
N2 C15 H15B . . 109.5 ?
H15A C15 H15B . . 109.5 ?
N2 C15 H15C . . 109.5 ?
H15A C15 H15C . . 109.5 ?
H15B C15 H15C . . 109.5 ?
C20 O10 C50 . . 105.4(16) ?
O10 C20 C30 . . 106.8(19) ?
O10 C20 H20A . . 110.4 ?
C30 C20 H20A . . 110.4 ?
O10 C20 H20B . . 110.4 ?
C30 C20 H20B . . 110.4 ?
H20A C20 H20B . . 108.6 ?
C20 C30 C40 . . 104.2(17) ?
C20 C30 H30A . . 110.9 ?
C40 C30 H30A . . 110.9 ?
C20 C30 H30B . . 110.9 ?
C40 C30 H30B . . 110.9 ?
H30A C30 H30B . . 108.9 ?
C50 C40 C30 . . 104.4(14) ?
C50 C40 H40A . . 110.9 ?
C30 C40 H40A . . 110.9 ?
C50 C40 H40B . . 110.9 ?
C30 C40 H40B . . 110.9 ?
H40A C40 H40B . . 108.9 ?
O10 C50 C40 . . 108.2(14) ?
O10 C50 H50A . . 110.1 ?
C40 C50 H50A . . 110.1 ?
O10 C50 H50B . . 110.1 ?
C40 C50 H50B . . 110.1 ?
H50A C50 H50B . . 108.4 ?

loop_
_geom_bond_atom_site_label_1
_geom_bond_atom_site_label_2
_geom_bond_site_symmetry_2
_geom_bond_distance
_geom_bond_publ_flag
Rh1 O1 . 2.060(3) y
Rh1 O3 . 2.045(2) y
Rh1 O5 . 2.028(3) y
Rh1 O7 . 2.030(3) y
Rh1 N1 . 2.321(3) y
Rh1 Rh2 . 2.4085(5) y
Rh2 O2 . 2.040(3) y
Rh2 O4 . 2.046(2) y
Rh2 O6 . 2.043(3) y
Rh2 O8 . 2.036(2) y
Rh2 N2 2_646 2.307(3) y
N1 C9 . 1.475(5) y
N1 C10 . 1.475(5) y
N1 C11 . 1.483(5) y
N2 C13 . 1.464(5) y
N2 C14 . 1.482(5) y
N2 C15 . 1.472(5) y
N2 Rh2 2_656 2.307(3) ?
O1 C1 . 1.269(5) ?
O2 C1 . 1.263(5) ?
O3 C2 . 1.265(5) ?
O4 C2 . 1.261(5) ?
O5 C3 . 1.270(5) ?
O6 C3 . 1.260(5) ?
O7 C4 . 1.266(5) ?
O8 C4 . 1.275(5) ?
O9 C12 . 1.431(5) y
O9 H9 . 0.8400 ?
C1 C5 . 1.510(5) ?
C2 C6 . 1.515(5) ?
C3 C7 . 1.521(5) ?
C4 C8 . 1.491(5) ?
C5 H5A . 0.9800 ?
C5 H5B . 0.9800 ?
C5 H5C . 0.9800 ?
C6 H6A . 0.9800 ?
C6 H6B . 0.9800 ?
C6 H6C . 0.9800 ?
C7 H7A . 0.9800 ?
C7 H7B . 0.9800 ?
C7 H7C . 0.9800 ?
C8 H8A . 0.9800 ?
C8 H8B . 0.9800 ?
C8 H8C . 0.9800 ?
C9 H9A . 0.9800 ?
C9 H9B . 0.9800 ?
C9 H9C . 0.9800 ?
C10 H10A . 0.9800 ?
C10 H10B . 0.9800 ?
C10 H10C . 0.9800 ?
C11 C12 . 1.538(6) ?
C11 H11A . 0.9900 ?
C11 H11B . 0.9900 ?
C12 C13 . 1.526(6) ?
C12 H12 . 1.0000 ?
C13 H13A . 0.9900 ?
C13 H13B . 0.9900 ?
C14 H14A . 0.9800 ?
C14 H14B . 0.9800 ?
C14 H14C . 0.9800 ?
C15 H15A . 0.9800 ?
C15 H15B . 0.9800 ?
C15 H15C . 0.9800 ?
O10 C20 . 1.412(19) ?
O10 C50 . 1.417(12) ?
C20 C30 . 1.493(18) ?
C20 H20A . 0.9900 ?
C20 H20B . 0.9900 ?
C30 C40 . 1.51(3) ?
C30 H30A . 0.9900 ?
C30 H30B . 0.9900 ?
C40 C50 . 1.491(17) ?
C40 H40A . 0.9900 ?
C40 H40B . 0.9900 ?
C50 H50A . 0.9900 ?
C50 H50B . 0.9900 ?

loop_
_geom_hbond_atom_site_label_D
_geom_hbond_atom_site_label_H
_geom_hbond_atom_site_label_A
_geom_hbond_distance_DH
_geom_hbond_distance_HA
_geom_hbond_distance_DA
_geom_hbond_angle_DHA
O9 H9 O1 0.84 2.16 2.884(4) 145

loop_
_geom_torsion_atom_site_label_1
_geom_torsion_atom_site_label_2
_geom_torsion_atom_site_label_3
_geom_torsion_atom_site_label_4
_geom_torsion_site_symmetry_1
_geom_torsion
O5 Rh1 Rh2 O8 . -89.10(10)
O7 Rh1 Rh2 O8 . 0.44(11)
O3 Rh1 Rh2 O8 . -178.96(10)
O1 Rh1 Rh2 O8 . 90.29(10)
O5 Rh1 Rh2 O2 . -179.10(10)
O7 Rh1 Rh2 O2 . -89.56(10)
O3 Rh1 Rh2 O2 . 91.04(10)
O1 Rh1 Rh2 O2 . 0.29(10)
O5 Rh1 Rh2 O6 . -0.29(10)
O7 Rh1 Rh2 O6 . 89.25(10)
O3 Rh1 Rh2 O6 . -90.15(10)
O1 Rh1 Rh2 O6 . 179.10(10)
O5 Rh1 Rh2 O4 . 90.56(10)
O7 Rh1 Rh2 O4 . -179.90(10)
O3 Rh1 Rh2 O4 . 0.70(10)
O1 Rh1 Rh2 O4 . -90.05(10)
O5 Rh1 N1 C10 . -54.0(2)
O7 Rh1 N1 C10 . -143.4(2)
O3 Rh1 N1 C10 . 35.7(2)
O1 Rh1 N1 C10 . 126.7(2)
O5 Rh1 N1 C9 . 63.6(3)
O7 Rh1 N1 C9 . -25.8(3)
O3 Rh1 N1 C9 . 153.3(3)
O1 Rh1 N1 C9 . -115.7(3)
O5 Rh1 N1 C11 . -176.6(2)
O7 Rh1 N1 C11 . 93.9(2)
O3 Rh1 N1 C11 . -86.9(2)
O1 Rh1 N1 C11 . 4.1(2)
O7 Rh1 O1 C1 . 85.6(3)
O3 Rh1 O1 C1 . -89.8(3)
N1 Rh1 O1 C1 . 177.3(3)
Rh2 Rh1 O1 C1 . -1.6(3)
O8 Rh2 O2 C1 . -87.6(3)
O4 Rh2 O2 C1 . 88.1(3)
N2 Rh2 O2 C1 2_646 -178.3(3)
Rh1 Rh2 O2 C1 . 0.9(3)
O5 Rh1 O3 C2 . -88.6(3)
O1 Rh1 O3 C2 . 87.0(3)
N1 Rh1 O3 C2 . -177.0(3)
Rh2 Rh1 O3 C2 . -0.2(3)
O2 Rh2 O4 C2 . -89.9(3)
O6 Rh2 O4 C2 . 85.8(3)
N2 Rh2 O4 C2 2_646 179.7(3)
Rh1 Rh2 O4 C2 . -1.5(3)
O7 Rh1 O5 C3 . -86.6(3)
O3 Rh1 O5 C3 . 88.9(3)
N1 Rh1 O5 C3 . -178.2(3)
Rh2 Rh1 O5 C3 . 0.7(3)
O8 Rh2 O6 C3 . 88.6(3)
O4 Rh2 O6 C3 . -87.2(3)
N2 Rh2 O6 C3 2_646 179.1(3)
Rh1 Rh2 O6 C3 . 0.0(3)
O5 Rh1 O7 C4 . 87.7(3)
O1 Rh1 O7 C4 . -88.0(3)
N1 Rh1 O7 C4 . 176.0(3)
Rh2 Rh1 O7 C4 . -0.8(3)
O2 Rh2 O8 C4 . 88.2(3)
O6 Rh2 O8 C4 . -87.6(3)
N2 Rh2 O8 C4 2_646 178.5(3)
Rh1 Rh2 O8 C4 . -0.2(3)
Rh2 O2 C1 O1 . -2.5(5)
Rh2 O2 C1 C5 . 176.8(3)
Rh1 O1 C1 O2 . 2.9(5)
Rh1 O1 C1 C5 . -176.4(3)
Rh2 O4 C2 O3 . 1.9(5)
Rh2 O4 C2 C6 . -178.2(2)
Rh1 O3 C2 O4 . -1.0(5)
Rh1 O3 C2 C6 . 179.1(3)
Rh2 O6 C3 O5 . 0.5(5)
Rh2 O6 C3 C7 . -179.9(2)
Rh1 O5 C3 O6 . -0.9(5)
Rh1 O5 C3 C7 . 179.5(2)
Rh1 O7 C4 O8 . 0.9(5)
Rh1 O7 C4 C8 . -180.0(2)
Rh2 O8 C4 O7 . -0.4(5)
Rh2 O8 C4 C8 . -179.5(2)
C10 N1 C11 C12 . -58.5(4)
C9 N1 C11 C12 . -177.3(4)
Rh1 N1 C11 C12 . 63.8(4)
N1 C11 C12 O9 . -133.1(4)
N1 C11 C12 C13 . 107.6(4)
C15 N2 C13 C12 . -60.2(5)
C14 N2 C13 C12 . 61.3(5)
Rh2 N2 C13 C12 2_656 179.8(3)
O9 C12 C13 N2 . 77.6(5)
C11 C12 C13 N2 . -161.8(4)
C50 O10 C20 C30 . 34(3)
O10 C20 C30 C40 . -25(4)
C20 C30 C40 C50 . 7(4)
C20 O10 C50 C40 . -29.7(16)
C30 C40 C50 O10 . 13(2)
